data_7116601
loop_
_publ_author_name
'Peng-Fei Shi'
'Huan-Cheng Hu'
'Zhan-Yun Zhang'
'Gang Xiong'
'Bin Zhao'

_publ_section_title
;
 Heterometal-organic frameworks as highly sensitive and highly selective
 luminescent probes to detect I^-^ ions in aqueous solutions
;
_journal_name_full Chem.Commun.
_journal_page_first 3985
_journal_paper_doi 10.1039/C4cc09081K
_journal_volume 51
_journal_year 2015
_chemical_formula_sum 'C36 H50 Eu2 N8 O34 Zn'
_chemical_formula_weight 1508.15
_chemical_name_systematic
; 
 ? 
;
_space_group_IT_number 15
_symmetry_cell_setting monoclinic
_symmetry_space_group_name_Hall '-C 2yc'
_symmetry_space_group_name_H-M 'C 1 2/c 1'
_atom_sites_solution_hydrogens geom
_atom_sites_solution_primary direct
_atom_sites_solution_secondary difmap
_audit_creation_method SHELXL-97
_audit_update_record
;
2013-10-30 deposited with the CCDC.
2015-01-05 downloaded from the CCDC.
;
_cell_angle_alpha 90.00
_cell_angle_beta 108.073(6)
_cell_angle_gamma 90.00
_cell_formula_units_Z 4
_cell_length_a 17.0712(9)
_cell_length_b 16.9810(11)
_cell_length_c 20.3832(10)
_cell_measurement_reflns_used 3867
_cell_measurement_temperature 126.8(3)
_cell_measurement_theta_max 27.5760
_cell_measurement_theta_min 3.2550
_cell_volume 5617.3(6)
_computing_cell_refinement
;
CrysAlisPro, Agilent Technologies,
Version 1.171.36.28 (release 01-02-2013 CrysAlis171 .NET)
(compiled Feb  1 2013,16:14:44)
;
_computing_data_collection
;
CrysAlisPro, Agilent Technologies,
Version 1.171.36.28 (release 01-02-2013 CrysAlis171 .NET)
(compiled Feb  1 2013,16:14:44)
;
_computing_data_reduction
;
CrysAlisPro, Agilent Technologies,
Version 1.171.36.28 (release 01-02-2013 CrysAlis171 .NET)
(compiled Feb  1 2013,16:14:44)
;
_computing_structure_refinement 'SHELXL-97 (Sheldrick, 1997)'
_computing_structure_solution 'SHELXS-97 (Sheldrick, 1990)'
_diffrn_ambient_temperature 126.8(3)
_diffrn_measured_fraction_theta_full 0.994
_diffrn_measured_fraction_theta_max 0.994
_diffrn_measurement_device_type 'SuperNova, Single source at offset, Eos'
_diffrn_measurement_method '\w scans'
_diffrn_radiation_monochromator graphite
_diffrn_radiation_source 'fine-focus sealed tube'
_diffrn_radiation_type MoK\a
_diffrn_radiation_wavelength 0.71073
_diffrn_reflns_av_R_equivalents 0.0597
_diffrn_reflns_av_sigmaI/netI 0.0876
_diffrn_reflns_limit_h_max 20
_diffrn_reflns_limit_h_min -20
_diffrn_reflns_limit_k_max 20
_diffrn_reflns_limit_k_min -20
_diffrn_reflns_limit_l_max 24
_diffrn_reflns_limit_l_min -24
_diffrn_reflns_number 12774
_diffrn_reflns_theta_full 25.00
_diffrn_reflns_theta_max 25.00
_diffrn_reflns_theta_min 3.01
_exptl_absorpt_coefficient_mu 2.731
_exptl_absorpt_correction_T_max 1.00000
_exptl_absorpt_correction_T_min 0.57347
_exptl_absorpt_correction_type multi-scan
_exptl_crystal_colour colorless
_exptl_crystal_density_diffrn 1.755
_exptl_crystal_density_method 'not measured'
_exptl_crystal_description needlelike
_exptl_crystal_F_000 2904
_exptl_crystal_size_max 0.06
_exptl_crystal_size_mid 0.03
_exptl_crystal_size_min 0.01
_refine_diff_density_max 3.243
_refine_diff_density_min -1.291
_refine_diff_density_rms 0.204
_refine_ls_extinction_method none
_refine_ls_goodness_of_fit_ref 1.048
_refine_ls_hydrogen_treatment constr
_refine_ls_matrix_type full
_refine_ls_number_parameters 386
_refine_ls_number_reflns 4933
_refine_ls_number_restraints 93
_refine_ls_restrained_S_all 1.060
_refine_ls_R_factor_all 0.0820
_refine_ls_R_factor_gt 0.0582
_refine_ls_shift/su_max 0.003
_refine_ls_shift/su_mean 0.000
_refine_ls_structure_factor_coef Fsqd
_refine_ls_weighting_details 'calc w=1/[\s^2^(Fo^2^)+(0.0593P)^2^+81.5570P] where P=(Fo^2^+2Fc^2^)/3'
_refine_ls_weighting_scheme calc
_refine_ls_wR_factor_gt 0.1350
_refine_ls_wR_factor_ref 0.1502
_reflns_number_gt 3709
_reflns_number_total 4933
_reflns_threshold_expression >2sigma(I)
_cod_data_source_file c4cc09081k2.cif
_cod_data_source_block 1
_cod_depositor_comments
;
The following automatic conversions were performed:

'_refine_ls_hydrogen_treatment' value 'constrained' was replaced with
the value 'constr' as specified in the replacement file
'src/cod-tools/trunk/data/replacement-values/replacement_values.lst'.

Automatic conversion script
Id: cif_fix_values 5376 2017-05-30 11:51:03Z andrius 
;
_cod_original_cell_volume 5617.3(5)
_cod_original_sg_symbol_H-M C2/c
_cod_database_code 7116601

loop_
_symmetry_equiv_pos_as_xyz
'x, y, z'
'-x, y, -z+1/2'
'x+1/2, y+1/2, z'
'-x+1/2, y+1/2, -z+1/2'
'-x, -y, -z'
'x, -y, z-1/2'
'-x+1/2, -y+1/2, -z'
'x+1/2, -y+1/2, z-1/2'

loop_
_atom_site_label
_atom_site_type_symbol
_atom_site_fract_x
_atom_site_fract_y
_atom_site_fract_z
_atom_site_U_iso_or_equiv
_atom_site_adp_type
_atom_site_occupancy
_atom_site_symmetry_multiplicity
_atom_site_calc_flag
_atom_site_refinement_flags
_atom_site_disorder_assembly
_atom_site_disorder_group
O18 O 0.2349(7) 0.7960(8) 0.8324(6) 0.089(3) Uani 1 1 d DU . .
O17 O 0.2992(12) 0.9000(13) 0.7775(11) 0.078(2) Uani 0.50 1 d PDU . .
O15 O 0.3453(6) 0.9097(7) 0.6722(5) 0.078(2) Uani 1 1 d U . .
Zn2 Zn 0.5000 0.55994(9) 0.7500 0.0141(3) Uani 1 2 d S . .
Eu1 Eu 0.49446(2) 0.06227(3) 0.58259(2) 0.01261(16) Uani 1 1 d . . .
C1 C 0.5128(5) 0.3093(6) 0.6388(4) 0.018(2) Uani 1 1 d . . .
C2 C 0.4421(6) 0.3528(6) 0.6261(4) 0.022(2) Uani 1 1 d . . .
H2 H 0.3911 0.3303 0.6035 0.027 Uiso 1 1 calc R . .
C3 C 0.4475(5) 0.4306(6) 0.6473(4) 0.0153(19) Uani 1 1 d U . .
C4 C 0.5886(5) 0.4212(6) 0.6951(5) 0.021(2) Uani 1 1 d . . .
H4 H 0.6386 0.4444 0.7190 0.025 Uiso 1 1 calc R . .
C5 C 0.5887(5) 0.3445(6) 0.6722(4) 0.022(2) Uani 1 1 d . . .
H5 H 0.6378 0.3172 0.6788 0.026 Uiso 1 1 calc R . .
C6 C 0.3734(5) 0.4821(6) 0.6344(4) 0.0155(19) Uani 1 1 d . . .
C7 C 0.3011(5) 0.4687(6) 0.5818(4) 0.018(2) Uani 1 1 d . . .
H7 H 0.2969 0.4252 0.5532 0.022 Uiso 1 1 calc R . .
C8 C 0.2360(5) 0.5184(6) 0.5713(4) 0.019(2) Uani 1 1 d . . .
C9 C 0.2451(5) 0.5862(6) 0.6123(4) 0.0162(19) Uani 1 1 d . . .
H9 H 0.2024 0.6225 0.6050 0.019 Uiso 1 1 calc R . .
C10 C 0.3184(5) 0.5979(6) 0.6634(5) 0.019(2) Uani 1 1 d . . .
H10 H 0.3248 0.6426 0.6908 0.023 Uiso 1 1 calc R . .
C11 C 0.5481(6) 0.6528(6) 0.6366(4) 0.023(2) Uani 1 1 d . . .
H11 H 0.5612 0.6041 0.6220 0.027 Uiso 1 1 calc R . .
C12 C 0.5496(6) 0.7186(6) 0.5971(4) 0.024(2) Uani 1 1 d . . .
H12 H 0.5622 0.7144 0.5560 0.029 Uiso 1 1 calc R . .
C13 C 0.5319(5) 0.7901(6) 0.6203(4) 0.018(2) Uani 1 1 d . . .
C14 C 0.5117(5) 0.7952(6) 0.6813(5) 0.023(2) Uani 1 1 d U . .
H14 H 0.4989 0.8435 0.6970 0.027 Uiso 1 1 calc R . .
C15 C 0.5113(5) 0.7279(5) 0.7175(4) 0.0153(18) Uani 1 1 d . . .
C16 C 0.5277(5) 0.8643(6) 0.5780(5) 0.021(2) Uani 1 1 d . . .
C17 C 0.1549(5) 0.4999(6) 0.5176(4) 0.018(2) Uani 1 1 d . . .
C18 C 0.5092(5) 0.2242(6) 0.6196(4) 0.018(2) Uani 1 1 d . . .
N1 N 0.5196(4) 0.4634(5) 0.6844(4) 0.0165(16) Uani 1 1 d . . .
N2 N 0.3811(4) 0.5469(5) 0.6750(4) 0.0173(17) Uani 1 1 d U . .
N3 N 0.5284(4) 0.6567(5) 0.6958(3) 0.0176(17) Uani 1 1 d . . .
O1 O 0.4401(4) 0.0426(5) 0.6799(3) 0.0338(18) Uani 1 1 d . . .
H1A H 0.4805 0.0361 0.7192 0.051 Uiso 1 1 d R . .
H1B H 0.4084 0.0002 0.6732 0.051 Uiso 1 1 d R . .
O2 O 0.6139(4) 0.0422(5) 0.6824(3) 0.0264(16) Uani 1 1 d . . .
H2A H 0.6406 0.0874 0.6966 0.040 Uiso 1 1 d R . .
H2B H 0.6497 0.0086 0.6735 0.040 Uiso 1 1 d R . .
O3 O 0.5710(4) 0.1899(4) 0.6121(3) 0.0270(16) Uani 1 1 d . . .
O4 O 0.4421(4) 0.1883(4) 0.6108(4) 0.0306(17) Uani 1 1 d . . .
O5 O 0.1551(4) 0.4570(4) 0.4673(3) 0.0243(16) Uani 1 1 d . . .
O6 O 0.0898(3) 0.5257(4) 0.5252(3) 0.0158(13) Uani 1 1 d . . .
O7 O 0.5116(4) 0.9269(4) 0.6049(3) 0.0233(15) Uani 1 1 d . . .
O8 O 0.5405(4) 0.8589(4) 0.5208(3) 0.0240(15) Uani 1 1 d . . .
O9 O 0.1882(7) 0.3613(8) 0.2927(4) 0.092(4) Uani 1 1 d . . .
O10 O 0.4215(7) 0.5448(8) 0.4827(5) 0.094(4) Uani 1 1 d . . .
O11 O 0.3592(5) 0.7112(7) 0.4757(4) 0.076(4) Uani 1 1 d . . .
O12 O 0.3149(16) 0.7877(17) 0.5797(11) 0.075(7) Uani 0.50 1 d P A 1
O12' O 0.3097(16) 0.8326(17) 0.5495(11) 0.075(7) Uani 0.50 1 d P B 2
O13 O 0.2845(12) 0.4719(15) 0.3976(9) 0.069(5) Uani 0.50 1 d PU C 1
O13' O 0.2873(12) 0.4106(16) 0.4213(9) 0.069(5) Uani 0.50 1 d P D 2
O14 O 0.3040(7) 0.2347(10) 0.4686(6) 0.113(5) Uani 1 1 d U . .
N4 N 0.3192(16) 0.8667(19) 0.7184(13) 0.079(2) Uani 0.50 1 d PU . .
O16 O 0.2875(13) 0.7994(15) 0.7391(10) 0.081(2) Uani 0.50 1 d PDU . .
N4' N 0.2783(15) 0.8309(14) 0.7965(11) 0.079(2) Uani 0.50 1 d PDU . .

loop_
_atom_site_aniso_label
_atom_site_aniso_U_11
_atom_site_aniso_U_22
_atom_site_aniso_U_33
_atom_site_aniso_U_23
_atom_site_aniso_U_13
_atom_site_aniso_U_12
O18 0.091(4) 0.088(4) 0.089(4) 0.010(4) 0.031(4) 0.004(4)
O17 0.076(3) 0.079(3) 0.081(3) 0.000(2) 0.027(2) 0.000(2)
O15 0.079(4) 0.079(4) 0.088(4) -0.006(4) 0.043(3) -0.008(4)
Zn2 0.0180(7) 0.0042(8) 0.0165(7) 0.000 0.0002(5) 0.000
Eu1 0.0160(2) 0.0064(3) 0.0140(2) -0.00059(18) 0.00258(17) 0.00089(19)
C1 0.020(5) 0.015(6) 0.021(4) -0.002(4) 0.008(4) 0.002(4)
C2 0.023(5) 0.020(6) 0.022(5) -0.010(4) 0.004(4) -0.003(4)
C3 0.019(3) 0.009(4) 0.017(3) -0.003(3) 0.005(3) -0.003(3)
C4 0.016(4) 0.016(6) 0.026(5) -0.004(4) 0.000(4) -0.004(4)
C5 0.019(5) 0.013(6) 0.029(5) -0.004(4) 0.002(4) 0.009(4)
C6 0.017(4) 0.009(5) 0.019(4) -0.001(4) 0.002(3) -0.002(4)
C7 0.024(5) 0.009(5) 0.021(4) 0.000(4) 0.005(4) 0.002(4)
C8 0.021(5) 0.013(6) 0.024(5) -0.007(4) 0.008(4) 0.002(4)
C9 0.014(4) 0.009(5) 0.024(4) -0.001(4) 0.003(3) 0.003(4)
C10 0.021(5) 0.009(5) 0.029(5) -0.001(4) 0.008(4) 0.004(4)
C11 0.031(5) 0.011(5) 0.026(5) 0.000(4) 0.009(4) 0.008(4)
C12 0.037(6) 0.021(6) 0.016(4) 0.001(4) 0.010(4) 0.005(5)
C13 0.022(5) 0.011(5) 0.019(4) 0.006(4) 0.002(4) 0.002(4)
C14 0.028(4) 0.013(4) 0.024(4) -0.001(3) 0.003(3) -0.001(3)
C15 0.020(4) 0.004(5) 0.017(4) -0.003(4) -0.001(3) 0.002(4)
C16 0.023(5) 0.011(6) 0.024(5) -0.007(4) -0.001(4) -0.006(4)
C17 0.015(4) 0.022(6) 0.015(4) 0.006(4) 0.001(3) 0.000(4)
C18 0.021(5) 0.011(5) 0.022(5) 0.003(4) 0.005(4) 0.000(4)
N1 0.019(4) 0.008(4) 0.018(4) -0.002(3) -0.001(3) 0.001(3)
N2 0.019(4) 0.012(4) 0.019(3) -0.001(3) 0.003(3) 0.002(3)
N3 0.024(4) 0.006(4) 0.020(4) 0.000(3) 0.003(3) 0.001(3)
O1 0.031(4) 0.045(6) 0.023(3) 0.001(4) 0.005(3) -0.005(4)
O2 0.023(3) 0.026(5) 0.025(3) 0.004(3) -0.001(3) 0.004(3)
O3 0.020(3) 0.018(4) 0.040(4) -0.009(3) 0.005(3) 0.006(3)
O4 0.035(4) 0.010(4) 0.052(4) -0.012(3) 0.023(3) 0.000(3)
O5 0.023(3) 0.026(4) 0.023(3) -0.011(3) 0.005(3) -0.005(3)
O6 0.010(3) 0.014(4) 0.022(3) 0.000(3) 0.004(2) 0.001(3)
O7 0.041(4) 0.006(4) 0.020(3) 0.003(3) 0.004(3) 0.002(3)
O8 0.039(4) 0.013(4) 0.019(3) 0.004(3) 0.007(3) 0.005(3)
O9 0.123(9) 0.100(11) 0.045(5) 0.007(6) 0.016(5) 0.069(8)
O10 0.088(8) 0.130(13) 0.072(7) 0.044(7) 0.037(6) 0.009(7)
O11 0.056(6) 0.118(11) 0.058(6) -0.028(6) 0.023(5) -0.032(6)
O12 0.070(8) 0.10(2) 0.068(14) -0.030(11) 0.036(11) -0.031(14)
O12' 0.070(8) 0.10(2) 0.068(14) -0.030(11) 0.036(11) -0.031(14)
O13 0.063(7) 0.101(14) 0.046(8) -0.002(8) 0.023(6) 0.001(10)
O13' 0.063(7) 0.101(14) 0.046(8) -0.002(8) 0.023(6) 0.001(10)
O14 0.101(8) 0.159(13) 0.089(8) 0.034(8) 0.043(6) 0.048(8)
N4 0.078(3) 0.080(3) 0.082(3) 0.0006(17) 0.0280(18) 0.0000(17)
O16 0.080(3) 0.081(3) 0.082(3) -0.0001(10) 0.0252(12) 0.0001(10)
N4' 0.078(3) 0.080(3) 0.082(3) 0.0006(17) 0.0280(18) 0.0000(17)

loop_
_atom_type_symbol
_atom_type_description
_atom_type_scat_dispersion_real
_atom_type_scat_dispersion_imag
_atom_type_scat_source
C C 0.0033 0.0016 'International Tables Vol C Tables 4.2.6.8 and 6.1.1.4'
H H 0.0000 0.0000 'International Tables Vol C Tables 4.2.6.8 and 6.1.1.4'
Eu Eu -0.1578 3.6682 'International Tables Vol C Tables 4.2.6.8 and 6.1.1.4'
N N 0.0061 0.0033 'International Tables Vol C Tables 4.2.6.8 and 6.1.1.4'
O O 0.0106 0.0060 'International Tables Vol C Tables 4.2.6.8 and 6.1.1.4'
Zn Zn 0.2839 1.4301 'International Tables Vol C Tables 4.2.6.8 and 6.1.1.4'

loop_
_geom_angle_atom_site_label_1
_geom_angle_atom_site_label_2
_geom_angle_atom_site_label_3
_geom_angle
_geom_angle_site_symmetry_1
_geom_angle_site_symmetry_3
N4' O17 N4 93(2) . .
N3 Zn2 N3 78.3(4) 2_656 .
N3 Zn2 N2 97.6(3) 2_656 .
N3 Zn2 N2 91.6(3) . .
N3 Zn2 N2 91.6(3) 2_656 2_656
N3 Zn2 N2 97.6(3) . 2_656
N2 Zn2 N2 168.1(4) . 2_656
N3 Zn2 N1 174.2(3) 2_656 .
N3 Zn2 N1 99.1(3) . .
N2 Zn2 N1 77.2(3) . .
N2 Zn2 N1 93.9(3) 2_656 .
N3 Zn2 N1 99.1(3) 2_656 2_656
N3 Zn2 N1 174.2(3) . 2_656
N2 Zn2 N1 93.9(3) . 2_656
N2 Zn2 N1 77.2(3) 2_656 2_656
N1 Zn2 N1 83.9(4) . 2_656
O7 Eu1 O6 77.0(2) 1_545 3_545
O7 Eu1 O8 134.1(2) 1_545 5_666
O6 Eu1 O8 74.6(2) 3_545 5_666
O7 Eu1 O2 71.1(2) 1_545 .
O6 Eu1 O2 81.3(2) 3_545 .
O8 Eu1 O2 136.9(2) 5_666 .
O7 Eu1 O4 147.3(2) 1_545 .
O6 Eu1 O4 134.6(2) 3_545 .
O8 Eu1 O4 73.2(2) 5_666 .
O2 Eu1 O4 101.4(2) . .
O7 Eu1 O1 76.5(2) 1_545 .
O6 Eu1 O1 148.6(2) 3_545 .
O8 Eu1 O1 136.7(2) 5_666 .
O2 Eu1 O1 74.5(2) . .
O4 Eu1 O1 70.9(3) . .
O7 Eu1 O5 90.1(2) 1_545 7_556
O6 Eu1 O5 123.2(2) 3_545 7_556
O8 Eu1 O5 76.6(2) 5_666 7_556
O2 Eu1 O5 145.7(2) . 7_556
O4 Eu1 O5 78.8(2) . 7_556
O1 Eu1 O5 73.3(2) . 7_556
O7 Eu1 O3 141.0(2) 1_545 .
O6 Eu1 O3 87.6(2) 3_545 .
O8 Eu1 O3 72.5(2) 5_666 .
O2 Eu1 O3 71.2(2) . .
O4 Eu1 O3 52.5(2) . .
O1 Eu1 O3 102.9(2) . .
O5 Eu1 O3 127.7(2) 7_556 .
O7 Eu1 O6 67.3(2) 1_545 7_556
O6 Eu1 O6 74.0(2) 3_545 7_556
O8 Eu1 O6 70.6(2) 5_666 7_556
O2 Eu1 O6 135.3(2) . 7_556
O4 Eu1 O6 122.5(2) . 7_556
O1 Eu1 O6 110.2(2) . 7_556
O5 Eu1 O6 50.35(19) 7_556 7_556
O3 Eu1 O6 141.9(2) . 7_556
O7 Eu1 C18 154.4(2) 1_545 .
O6 Eu1 C18 111.6(2) 3_545 .
O8 Eu1 C18 70.9(2) 5_666 .
O2 Eu1 C18 86.0(3) . .
O4 Eu1 C18 26.2(2) . .
O1 Eu1 C18 86.6(3) . .
O5 Eu1 C18 103.5(2) 7_556 .
O3 Eu1 C18 26.2(2) . .
O6 Eu1 C18 137.6(2) 7_556 .
O7 Eu1 C17 79.1(2) 1_545 7_556
O6 Eu1 C17 98.3(2) 3_545 7_556
O8 Eu1 C17 70.4(2) 5_666 7_556
O2 Eu1 C17 149.6(3) . 7_556
O4 Eu1 C17 100.2(3) . 7_556
O1 Eu1 C17 92.8(2) . 7_556
O5 Eu1 C17 25.2(2) 7_556 7_556
O3 Eu1 C17 139.2(2) . 7_556
O6 Eu1 C17 25.2(2) 7_556 7_556
C18 Eu1 C17 121.4(3) . 7_556
O7 Eu1 Eu1 67.17(15) 1_545 5_656
O6 Eu1 Eu1 39.71(14) 3_545 5_656
O8 Eu1 Eu1 67.93(16) 5_666 5_656
O2 Eu1 Eu1 112.57(17) . 5_656
O4 Eu1 Eu1 140.19(17) . 5_656
O1 Eu1 Eu1 136.88(19) . 5_656
O5 Eu1 Eu1 84.07(15) 7_556 5_656
O3 Eu1 Eu1 119.89(15) . 5_656
O6 Eu1 Eu1 34.32(12) 7_556 5_656
C18 Eu1 Eu1 134.95(17) . 5_656
C17 Eu1 Eu1 58.93(18) 7_556 5_656
C2 C1 C5 119.5(9) . .
C2 C1 C18 120.6(8) . .
C5 C1 C18 119.9(8) . .
C1 C2 C3 119.0(9) . .
N1 C3 C2 122.0(8) . .
N1 C3 C6 115.6(8) . .
C2 C3 C6 122.2(8) . .
N1 C4 C5 122.9(8) . .
C4 C5 C1 117.9(8) . .
N2 C6 C7 120.1(8) . .
N2 C6 C3 116.8(7) . .
C7 C6 C3 123.0(8) . .
C8 C7 C6 120.6(9) . .
C7 C8 C9 118.9(8) . .
C7 C8 C17 120.4(9) . .
C9 C8 C17 120.7(8) . .
C10 C9 C8 118.4(8) . .
N2 C10 C9 122.2(9) . .
N3 C11 C12 122.4(9) . .
C13 C12 C11 118.0(8) . .
C12 C13 C14 120.3(9) . .
C12 C13 C16 121.1(8) . .
C14 C13 C16 118.4(9) . .
C15 C14 C13 118.4(9) . .
N3 C15 C14 122.4(8) . .
N3 C15 C15 115.7(5) . 2_656
C14 C15 C15 121.9(6) . 2_656
O8 C16 O7 126.0(9) . .
O8 C16 C13 118.5(9) . .
O7 C16 C13 115.6(8) . .
O6 C17 O5 122.2(8) . .
O6 C17 C8 119.2(8) . .
O5 C17 C8 118.5(8) . .
O6 C17 Eu1 66.2(4) . 7_556
O5 C17 Eu1 56.3(4) . 7_556
C8 C17 Eu1 170.9(7) . 7_556
O3 C18 O4 121.3(10) . .
O3 C18 C1 120.8(8) . .
O4 C18 C1 117.9(8) . .
O3 C18 Eu1 61.8(5) . .
O4 C18 Eu1 59.5(5) . .
C1 C18 Eu1 177.4(6) . .
C4 N1 C3 118.3(8) . .
C4 N1 Zn2 126.3(6) . .
C3 N1 Zn2 111.3(6) . .
C10 N2 C6 119.7(7) . .
C10 N2 Zn2 126.0(6) . .
C6 N2 Zn2 114.2(6) . .
C11 N3 C15 118.3(8) . .
C11 N3 Zn2 126.1(7) . .
C15 N3 Zn2 114.6(5) . .
C18 O3 Eu1 92.0(6) . .
C18 O4 Eu1 94.3(6) . .
C17 O5 Eu1 98.5(5) . 7_556
C17 O6 Eu1 158.5(5) . 3_455
C17 O6 Eu1 88.5(5) . 7_556
Eu1 O6 Eu1 106.0(2) 3_455 7_556
C16 O7 Eu1 140.5(6) . 1_565
C16 O8 Eu1 134.8(6) . 5_666
O15 N4 O16 153(3) . .
O15 N4 O17 125(3) . .
O16 N4 O17 81.7(18) . .
N4' O16 N4 96(2) . .
O17 N4' O18 144(2) . .
O17 N4' O16 89.0(19) . .
O18 N4' O16 123(2) . .

loop_
_geom_bond_atom_site_label_1
_geom_bond_atom_site_label_2
_geom_bond_distance
_geom_bond_site_symmetry_2
O18 N4' 1.331(16) .
O17 N4' 1.320(18) .
O17 N4 1.46(3) .
O15 N4 1.37(3) .
Zn2 N3 2.118(8) 2_656
Zn2 N3 2.118(8) .
Zn2 N2 2.141(7) .
Zn2 N2 2.141(7) 2_656
Zn2 N1 2.205(8) .
Zn2 N1 2.205(8) 2_656
Eu1 O7 2.344(7) 1_545
Eu1 O6 2.363(6) 3_545
Eu1 O8 2.410(6) 5_666
Eu1 O2 2.417(6) .
Eu1 O4 2.455(7) .
Eu1 O1 2.459(6) .
Eu1 O5 2.460(6) 7_556
Eu1 O3 2.505(7) .
Eu1 O6 2.678(6) 7_556
Eu1 C18 2.841(10) .
Eu1 C17 2.925(8) 7_556
Eu1 Eu1 4.0296(8) 5_656
C1 C2 1.370(13) .
C1 C5 1.397(12) .
C1 C18 1.494(13) .
C2 C3 1.385(13) .
C3 N1 1.349(11) .
C3 C6 1.493(12) .
C4 N1 1.337(12) .
C4 C5 1.384(13) .
C6 N2 1.358(11) .
C6 C7 1.379(12) .
C7 C8 1.360(13) .
C8 C9 1.402(13) .
C8 C17 1.509(12) .
C9 C10 1.372(12) .
C10 N2 1.338(11) .
C11 N3 1.350(11) .
C11 C12 1.382(13) .
C12 C13 1.370(13) .
C13 C14 1.392(12) .
C13 C16 1.515(13) .
C14 C15 1.362(13) .
C15 N3 1.351(11) .
C15 C15 1.490(16) 2_656
C16 O8 1.255(11) .
C16 O7 1.265(11) .
C17 O6 1.248(10) .
C17 O5 1.259(11) .
C17 Eu1 2.925(8) 7_556
C18 O3 1.257(11) .
C18 O4 1.259(11) .
O5 Eu1 2.460(6) 7_556
O6 Eu1 2.363(6) 3_455
O6 Eu1 2.678(6) 7_556
O7 Eu1 2.344(7) 1_565
O8 Eu1 2.410(6) 5_666
N4 O16 1.39(4) .
O16 N4' 1.338(17) .
